data_7159673
loop_
_publ_author_name
'Zhu, Ling-Yun'
'Sun, Jing'
'Liu, Dan'
'Yan, Chao-Guo'

_publ_section_title
;
 Construction of diverse spirooxindoles <i>via</i> a domino reaction of
 arylamines, but-2-ynedioates and 3-hydroxy-3-(indol-3-yl)indolin-2-ones.
;
_journal_issue 47
_journal_name_full 'Organic &amp; biomolecular chemistry'
_journal_page_first 9392
_journal_page_last 9397
_journal_paper_doi 10.1039/d3ob01560b
_journal_volume 21
_journal_year 2023
_chemical_formula_moiety 'C38 H33 N3 O5'
_chemical_formula_sum 'C38 H33 N3 O5'
_chemical_formula_weight 611.67
_space_group_crystal_system monoclinic
_space_group_IT_number 14
_space_group_name_Hall '-P 2yn'
_space_group_name_H-M_alt 'P 1 21/n 1'
_atom_sites_solution_hydrogens geom
_audit_creation_method SHELXL-2014/7
_audit_update_record
;
2023-09-23 deposited with the CCDC.	2023-11-10 downloaded from the CCDC.
;
_cell_angle_alpha 90
_cell_angle_beta 92.204(3)
_cell_angle_gamma 90
_cell_formula_units_Z 4
_cell_length_a 13.5696(13)
_cell_length_b 9.6679(10)
_cell_length_c 24.307(3)
_cell_measurement_reflns_used 7003
_cell_measurement_temperature 296(2)
_cell_measurement_theta_max 23.94
_cell_measurement_theta_min 2.27
_cell_volume 3186.5(6)
_computing_cell_refinement 'Bruker SAINT'
_computing_data_collection 'Bruker APEX2'
_computing_data_reduction 'Bruker SAINT'
_computing_molecular_graphics 'Bruker SHELXTL'
_computing_publication_material 'Bruker SHELXTL'
_computing_structure_refinement 'SHELXL-2014/7 (Sheldrick, 2014)'
_computing_structure_solution 'SHELXS-97 (Sheldrick 2008)'
_diffrn_ambient_temperature 296(2)
_diffrn_measured_fraction_theta_full 0.996
_diffrn_measured_fraction_theta_max 0.997
_diffrn_measurement_device_type 'Bruker APEX-II CCD'
_diffrn_measurement_method '\f and \w scans'
_diffrn_radiation_type MoK\a
_diffrn_radiation_wavelength 0.71073
_diffrn_reflns_av_R_equivalents 0.0548
_diffrn_reflns_av_unetI/netI 0.0648
_diffrn_reflns_Laue_measured_fraction_full 0.996
_diffrn_reflns_Laue_measured_fraction_max 0.997
_diffrn_reflns_limit_h_max 15
_diffrn_reflns_limit_h_min -16
_diffrn_reflns_limit_k_max 10
_diffrn_reflns_limit_k_min -11
_diffrn_reflns_limit_l_max 29
_diffrn_reflns_limit_l_min -26
_diffrn_reflns_number 26143
_diffrn_reflns_point_group_measured_fraction_full 0.996
_diffrn_reflns_point_group_measured_fraction_max 0.997
_diffrn_reflns_theta_full 25.242
_diffrn_reflns_theta_max 25.997
_diffrn_reflns_theta_min 2.693
_exptl_absorpt_coefficient_mu 0.085
_exptl_absorpt_correction_T_max 0.7456
_exptl_absorpt_correction_T_min 0.6711
_exptl_absorpt_correction_type multi-scan
_exptl_absorpt_process_details sadabs
_exptl_crystal_colour yellow
_exptl_crystal_density_diffrn 1.275
_exptl_crystal_description block
_exptl_crystal_F_000 1288
_exptl_crystal_size_max 0.280
_exptl_crystal_size_mid 0.220
_exptl_crystal_size_min 0.180
_refine_diff_density_max 0.257
_refine_diff_density_min -0.344
_refine_diff_density_rms 0.047
_refine_ls_extinction_method none
_refine_ls_goodness_of_fit_ref 1.025
_refine_ls_hydrogen_treatment constr
_refine_ls_matrix_type full
_refine_ls_number_parameters 449
_refine_ls_number_reflns 6236
_refine_ls_number_restraints 74
_refine_ls_restrained_S_all 1.037
_refine_ls_R_factor_all 0.1346
_refine_ls_R_factor_gt 0.0683
_refine_ls_shift/su_max 0.000
_refine_ls_shift/su_mean 0.000
_refine_ls_structure_factor_coef Fsqd
_refine_ls_weighting_details 'w=1/[\s^2^(Fo^2^)+(0.0690P)^2^+2.6512P] where P=(Fo^2^+2Fc^2^)/3'
_refine_ls_weighting_scheme calc
_refine_ls_wR_factor_gt 0.1578
_refine_ls_wR_factor_ref 0.1872
_reflns_Friedel_coverage 0.000
_reflns_number_gt 3569
_reflns_number_total 6236
_reflns_threshold_expression 'I > 2\s(I)'
_cod_data_source_file d3ob01560b2.cif
_cod_data_source_block 4e
_cod_depositor_comments 'Adding full bibliography for 7159670--7159676.cif.'
_cod_original_sg_symbol_H-M 'P 21/n'
_cod_database_code 7159673
_shelx_shelxl_version_number 2014/7
_shelx_space_group_comment
; 
The symmetry employed for this shelxl refinement is uniquely defined 
by the following loop, which should always be used as a source of 
symmetry information in preference to the above space-group names. 
They are only intended as comments. 
;
_shelx_estimated_absorpt_t_min 0.977
_shelx_estimated_absorpt_t_max 0.985

loop_
_space_group_symop_operation_xyz
'x, y, z'
'-x+1/2, y+1/2, -z+1/2'
'-x, -y, -z'
'x-1/2, -y-1/2, z-1/2'

loop_
_atom_site_label
_atom_site_type_symbol
_atom_site_fract_x
_atom_site_fract_y
_atom_site_fract_z
_atom_site_U_iso_or_equiv
_atom_site_adp_type
_atom_site_occupancy
_atom_site_site_symmetry_order
_atom_site_calc_flag
_atom_site_refinement_flags_posn
_atom_site_refinement_flags_adp
_atom_site_refinement_flags_occupancy
_atom_site_disorder_assembly
_atom_site_disorder_group
C1 C 0.5682(2) 0.2668(3) 0.24281(14) 0.0530(8) Uani 1 1 d . . . . .
H1 H 0.5247 0.1997 0.2291 0.064 Uiso 1 1 calc R U . . .
C2 C 0.6253(2) 0.2420(4) 0.29052(14) 0.0591(9) Uani 1 1 d . . . . .
H2 H 0.6199 0.1570 0.3081 0.071 Uiso 1 1 calc R U . . .
C3 C 0.6893(2) 0.3389(4) 0.31246(13) 0.0510(8) Uani 1 1 d . . . . .
C4 C 0.7478(3) 0.3115(5) 0.36547(15) 0.0768(12) Uani 1 1 d . . . . .
H4A H 0.7881 0.2308 0.3612 0.115 Uiso 1 1 calc R U . . .
H4B H 0.7034 0.2965 0.3947 0.115 Uiso 1 1 calc R U . . .
H4C H 0.7891 0.3897 0.3742 0.115 Uiso 1 1 calc R U . . .
C5 C 0.6972(2) 0.4620(4) 0.28433(14) 0.0589(9) Uani 1 1 d . . . . .
H5 H 0.7410 0.5289 0.2978 0.071 Uiso 1 1 calc R U . . .
C6 C 0.6416(2) 0.4888(3) 0.23659(13) 0.0500(8) Uani 1 1 d . . . . .
H6 H 0.6484 0.5728 0.2185 0.060 Uiso 1 1 calc R U . . .
C7 C 0.5765(2) 0.3912(3) 0.21598(12) 0.0396(7) Uani 1 1 d . . . . .
C8 C 0.5396(2) 0.3568(3) 0.11790(12) 0.0412(7) Uani 1 1 d . . . . .
C9 C 0.6365(2) 0.2798(4) 0.12084(13) 0.0520(8) Uani 1 1 d . . . . .
C10 C 0.8079(3) 0.2995(6) 0.1152(2) 0.0992(14) Uani 1 1 d . U . . .
H10A H 0.8482 0.3380 0.0869 0.119 Uiso 0.500(10) 1 calc R U P A 1
H10B H 0.8014 0.2007 0.1090 0.119 Uiso 0.500(10) 1 calc R U P A 1
H10C H 0.8075 0.2228 0.1410 0.119 Uiso 0.500(10) 1 calc R U P A 2
H10D H 0.8203 0.2620 0.0791 0.119 Uiso 0.500(10) 1 calc R U P A 2
C11 C 0.8536(7) 0.3257(11) 0.1698(5) 0.098(3) Uani 0.500(10) 1 d . U P A 1
H11A H 0.8634 0.4234 0.1747 0.147 Uiso 0.500(10) 1 calc R U P A 1
H11B H 0.9160 0.2792 0.1730 0.147 Uiso 0.500(10) 1 calc R U P A 1
H11C H 0.8113 0.2918 0.1976 0.147 Uiso 0.500(10) 1 calc R U P A 1
C11' C 0.8835(7) 0.3880(12) 0.1306(5) 0.101(3) Uani 0.500(10) 1 d . U P A 2
H11D H 0.8740 0.4750 0.1121 0.151 Uiso 0.500(10) 1 calc R U P A 2
H11E H 0.9452 0.3484 0.1207 0.151 Uiso 0.500(10) 1 calc R U P A 2
H11F H 0.8839 0.4022 0.1697 0.151 Uiso 0.500(10) 1 calc R U P A 2
C12 C 0.4809(2) 0.3620(3) 0.07066(12) 0.0471(8) Uani 1 1 d . . . . .
C13 C 0.5065(3) 0.3024(4) 0.01803(14) 0.0564(9) Uani 1 1 d . . . . .
C14 C 0.6176(9) 0.177(2) -0.0322(7) 0.0823(18) Uani 0.618(8) 1 d . U P B 1
H14A H 0.6291 0.2436 -0.0611 0.099 Uiso 0.618(8) 1 calc R U P B 1
H14B H 0.5637 0.1168 -0.0441 0.099 Uiso 0.618(8) 1 calc R U P B 1
C15 C 0.7090(7) 0.0951(10) -0.0186(3) 0.113(2) Uani 0.618(8) 1 d . U P B 1
H15A H 0.7584 0.1547 -0.0020 0.170 Uiso 0.618(8) 1 calc R U P B 1
H15B H 0.7333 0.0557 -0.0517 0.170 Uiso 0.618(8) 1 calc R U P B 1
H15C H 0.6940 0.0225 0.0067 0.170 Uiso 0.618(8) 1 calc R U P B 1
C14' C 0.6390(17) 0.174(3) -0.0302(12) 0.0830(19) Uani 0.382(8) 1 d . U P B 2
H14C H 0.6196 0.2227 -0.0639 0.100 Uiso 0.382(8) 1 calc R U P B 2
H14D H 0.7105 0.1759 -0.0264 0.100 Uiso 0.382(8) 1 calc R U P B 2
C15' C 0.6062(12) 0.0400(14) -0.0328(5) 0.106(3) Uani 0.382(8) 1 d . U P B 2
H15D H 0.6273 -0.0081 0.0001 0.158 Uiso 0.382(8) 1 calc R U P B 2
H15E H 0.6330 -0.0050 -0.0642 0.158 Uiso 0.382(8) 1 calc R U P B 2
H15F H 0.5355 0.0391 -0.0363 0.158 Uiso 0.382(8) 1 calc R U P B 2
C16 C 0.4602(3) 0.5151(4) 0.36647(14) 0.0564(9) Uani 1 1 d . . . . .
H16 H 0.4830 0.4583 0.3388 0.068 Uiso 1 1 calc R U . . .
C17 C 0.5196(3) 0.5413(4) 0.41283(16) 0.0694(11) Uani 1 1 d . . . . .
H17 H 0.5819 0.5014 0.4162 0.083 Uiso 1 1 calc R U . . .
C18 C 0.4879(4) 0.6247(4) 0.45340(16) 0.0751(12) Uani 1 1 d . . . . .
H18 H 0.5282 0.6416 0.4845 0.090 Uiso 1 1 calc R U . . .
C19 C 0.3973(4) 0.6833(4) 0.44837(16) 0.0814(13) Uani 1 1 d . . . . .
H19 H 0.3752 0.7405 0.4761 0.098 Uiso 1 1 calc R U . . .
C20 C 0.3374(3) 0.6582(4) 0.40201(15) 0.0665(10) Uani 1 1 d . . . . .
H20 H 0.2758 0.7000 0.3987 0.080 Uiso 1 1 calc R U . . .
C21 C 0.3676(2) 0.5725(3) 0.36096(12) 0.0466(8) Uani 1 1 d . . . . .
C22 C 0.3018(2) 0.5412(4) 0.31089(12) 0.0498(8) Uani 1 1 d . . . . .
H22A H 0.2749 0.4488 0.3144 0.060 Uiso 1 1 calc R U . . .
H22B H 0.2471 0.6058 0.3095 0.060 Uiso 1 1 calc R U . . .
C23 C 0.3694(2) 0.4422(3) 0.22520(12) 0.0404(7) Uani 1 1 d . . . . .
C24 C 0.4245(2) 0.4989(3) 0.17441(12) 0.0393(7) Uani 1 1 d . . . . .
C25 C 0.4436(2) 0.6476(3) 0.19175(12) 0.0375(7) Uani 1 1 d . . . . .
C26 C 0.4900(2) 0.7522(3) 0.16429(13) 0.0471(8) Uani 1 1 d . . . . .
H26 H 0.5201 0.7355 0.1312 0.057 Uiso 1 1 calc R U . . .
C27 C 0.4904(2) 0.8840(3) 0.18778(14) 0.0550(9) Uani 1 1 d . . . . .
H27 H 0.5221 0.9565 0.1706 0.066 Uiso 1 1 calc R U . . .
C28 C 0.4436(2) 0.9071(3) 0.23658(14) 0.0549(9) Uani 1 1 d . . . . .
H28 H 0.4442 0.9958 0.2514 0.066 Uiso 1 1 calc R U . . .
C29 C 0.3963(2) 0.8030(3) 0.26391(13) 0.0467(8) Uani 1 1 d . . . . .
H29 H 0.3648 0.8197 0.2965 0.056 Uiso 1 1 calc R U . . .
C30 C 0.3977(2) 0.6730(3) 0.24074(12) 0.0384(7) Uani 1 1 d . . . . .
C31 C 0.3876(2) 0.4299(3) 0.07633(12) 0.0459(8) Uani 1 1 d . . . . .
C32 C 0.3588(2) 0.4895(3) 0.12375(12) 0.0415(7) Uani 1 1 d . . . . .
C33 C 0.2606(2) 0.5432(3) 0.11406(13) 0.0457(8) Uani 1 1 d . . . . .
C34 C 0.1927(2) 0.6142(4) 0.14566(15) 0.0582(9) Uani 1 1 d . . . . .
H34 H 0.2082 0.6367 0.1822 0.070 Uiso 1 1 calc R U . . .
C35 C 0.1032(3) 0.6498(4) 0.12176(18) 0.0711(11) Uani 1 1 d . . . . .
H35 H 0.0577 0.6967 0.1425 0.085 Uiso 1 1 calc R U . . .
C36 C 0.0790(3) 0.6173(4) 0.06733(19) 0.0764(12) Uani 1 1 d . . . . .
H36 H 0.0173 0.6423 0.0526 0.092 Uiso 1 1 calc R U . . .
C37 C 0.1437(3) 0.5490(4) 0.03453(16) 0.0685(11) Uani 1 1 d . . . . .
H37 H 0.1273 0.5286 -0.0021 0.082 Uiso 1 1 calc R U . . .
C38 C 0.2349(3) 0.5117(3) 0.05857(14) 0.0547(9) Uani 1 1 d . . . . .
N1 N 0.51559(17) 0.4168(2) 0.16660(9) 0.0415(6) Uani 1 1 d . . . . .
N2 N 0.35376(17) 0.5502(2) 0.25978(10) 0.0412(6) Uani 1 1 d . . . . .
N3 N 0.3132(2) 0.4425(3) 0.03634(11) 0.0559(7) Uani 1 1 d . . . . .
H3 H 0.3151 0.4123 0.0031 0.067 Uiso 1 1 calc R U . . .
O1 O 0.64250(19) 0.1583(3) 0.13050(10) 0.0702(7) Uani 1 1 d . . . . .
O2 O 0.71057(17) 0.3651(3) 0.11342(10) 0.0691(7) Uani 1 1 d . . . . .
O3 O 0.4518(2) 0.3046(3) -0.02284(10) 0.0798(8) Uani 1 1 d . . . . .
O4 O 0.5959(2) 0.2456(3) 0.01796(10) 0.0758(8) Uani 1 1 d . U . . .
O5 O 0.34322(15) 0.3233(2) 0.23152(9) 0.0526(6) Uani 1 1 d . . . . .

loop_
_atom_site_aniso_label
_atom_site_aniso_U_11
_atom_site_aniso_U_22
_atom_site_aniso_U_33
_atom_site_aniso_U_23
_atom_site_aniso_U_13
_atom_site_aniso_U_12
C1 0.052(2) 0.0401(19) 0.067(2) 0.0045(16) -0.0067(17) -0.0077(16)
C2 0.057(2) 0.055(2) 0.066(2) 0.0191(18) -0.0027(18) 0.0052(18)
C3 0.0419(19) 0.064(2) 0.0469(19) -0.0027(17) -0.0028(15) 0.0115(18)
C4 0.065(2) 0.098(3) 0.066(2) 0.003(2) -0.0112(19) 0.022(2)
C5 0.046(2) 0.061(2) 0.068(2) -0.0099(19) -0.0164(18) -0.0021(18)
C6 0.0469(19) 0.0426(19) 0.060(2) 0.0021(16) -0.0045(16) -0.0077(16)
C7 0.0349(16) 0.0392(17) 0.0445(17) -0.0015(14) -0.0003(13) 0.0011(14)
C8 0.0433(17) 0.0362(17) 0.0445(18) 0.0025(14) 0.0056(14) 0.0001(14)
C9 0.052(2) 0.056(2) 0.0475(19) 0.0014(16) 0.0038(15) 0.0062(19)
C10 0.050(2) 0.122(4) 0.125(4) -0.002(3) 0.012(2) 0.010(2)
C11 0.064(5) 0.091(6) 0.138(6) -0.020(5) -0.011(4) 0.004(4)
C11' 0.072(5) 0.104(6) 0.127(7) -0.035(5) 0.007(5) 0.003(4)
C12 0.055(2) 0.0423(19) 0.0441(19) -0.0006(14) 0.0002(15) 0.0010(16)
C13 0.071(2) 0.052(2) 0.046(2) -0.0017(16) 0.0025(19) 0.0043(19)
C14 0.100(4) 0.087(3) 0.061(3) -0.015(2) 0.016(3) 0.030(4)
C15 0.120(5) 0.123(5) 0.096(4) -0.028(4) 0.011(4) 0.054(4)
C14' 0.099(4) 0.089(3) 0.062(3) -0.015(3) 0.014(4) 0.030(4)
C15' 0.124(6) 0.097(4) 0.098(5) -0.016(5) 0.019(5) 0.019(5)
C16 0.062(2) 0.054(2) 0.054(2) -0.0015(17) 0.0038(17) 0.0026(18)
C17 0.067(3) 0.070(3) 0.070(3) 0.007(2) -0.009(2) 0.002(2)
C18 0.103(3) 0.061(3) 0.059(2) 0.000(2) -0.015(2) -0.004(2)
C19 0.123(4) 0.064(3) 0.057(3) -0.015(2) 0.007(3) 0.001(3)
C20 0.078(3) 0.061(2) 0.061(2) -0.0043(19) 0.010(2) 0.011(2)
C21 0.053(2) 0.0425(18) 0.0452(18) 0.0044(15) 0.0108(15) -0.0036(16)
C22 0.0436(18) 0.052(2) 0.055(2) 0.0031(16) 0.0113(15) -0.0037(16)
C23 0.0320(16) 0.0389(19) 0.0499(18) 0.0017(15) -0.0049(13) -0.0046(14)
C24 0.0379(17) 0.0354(16) 0.0446(17) -0.0014(13) 0.0012(13) -0.0030(14)
C25 0.0353(16) 0.0316(16) 0.0456(17) 0.0003(13) -0.0018(13) -0.0039(13)
C26 0.0444(18) 0.0476(19) 0.0495(19) 0.0035(15) 0.0042(14) -0.0063(16)
C27 0.058(2) 0.0373(19) 0.070(2) 0.0074(17) 0.0057(18) -0.0128(16)
C28 0.058(2) 0.0355(19) 0.071(2) -0.0034(17) 0.0007(18) -0.0044(16)
C29 0.0440(18) 0.0435(19) 0.0523(19) -0.0071(15) -0.0004(14) -0.0013(15)
C30 0.0351(16) 0.0355(17) 0.0442(17) 0.0005(13) -0.0029(13) -0.0026(13)
C31 0.0478(19) 0.0418(18) 0.0473(19) 0.0026(15) -0.0078(15) -0.0035(15)
C32 0.0408(18) 0.0396(17) 0.0437(18) 0.0002(14) -0.0045(14) -0.0035(14)
C33 0.0454(19) 0.0380(18) 0.053(2) 0.0050(15) -0.0067(15) -0.0049(15)
C34 0.047(2) 0.059(2) 0.069(2) 0.0012(18) -0.0003(17) 0.0046(18)
C35 0.054(2) 0.067(3) 0.092(3) 0.011(2) 0.000(2) 0.012(2)
C36 0.047(2) 0.085(3) 0.096(3) 0.020(3) -0.018(2) 0.009(2)
C37 0.066(3) 0.068(3) 0.070(2) 0.008(2) -0.025(2) -0.003(2)
C38 0.050(2) 0.050(2) 0.063(2) 0.0068(17) -0.0091(17) -0.0013(17)
N1 0.0387(14) 0.0412(15) 0.0443(15) -0.0038(12) -0.0039(11) 0.0019(12)
N2 0.0419(14) 0.0375(14) 0.0443(14) -0.0008(12) 0.0039(11) -0.0041(12)
N3 0.0605(18) 0.0597(18) 0.0463(16) -0.0015(13) -0.0140(14) -0.0015(15)
O1 0.0809(18) 0.0511(16) 0.0789(18) 0.0066(13) 0.0045(14) 0.0202(14)
O2 0.0472(14) 0.0728(18) 0.0883(18) 0.0032(14) 0.0147(12) 0.0040(13)
O3 0.0894(19) 0.100(2) 0.0498(15) -0.0152(14) -0.0046(14) 0.0160(16)
O4 0.0892(19) 0.0863(18) 0.0524(14) -0.0131(12) 0.0090(13) 0.0295(16)
O5 0.0527(13) 0.0381(13) 0.0671(15) 0.0026(11) 0.0046(11) -0.0106(11)

loop_
_atom_type_symbol
_atom_type_description
_atom_type_scat_dispersion_real
_atom_type_scat_dispersion_imag
_atom_type_scat_source
C C 0.0033 0.0016 'International Tables Vol C Tables 4.2.6.8 and 6.1.1.4'
H H 0.0000 0.0000 'International Tables Vol C Tables 4.2.6.8 and 6.1.1.4'
N N 0.0061 0.0033 'International Tables Vol C Tables 4.2.6.8 and 6.1.1.4'
O O 0.0106 0.0060 'International Tables Vol C Tables 4.2.6.8 and 6.1.1.4'

loop_
_geom_angle_atom_site_label_1
_geom_angle_atom_site_label_2
_geom_angle_atom_site_label_3
_geom_angle
_geom_angle_site_symmetry_1
_geom_angle_site_symmetry_3
_geom_angle_publ_flag
C7 C1 C2 119.6(3) . . ?
C7 C1 H1 120.2 . . ?
C2 C1 H1 120.2 . . ?
C3 C2 C1 122.0(3) . . ?
C3 C2 H2 119.0 . . ?
C1 C2 H2 119.0 . . ?
C2 C3 C5 117.2(3) . . ?
C2 C3 C4 121.1(3) . . ?
C5 C3 C4 121.8(3) . . ?
C3 C4 H4A 109.5 . . ?
C3 C4 H4B 109.5 . . ?
H4A C4 H4B 109.5 . . ?
C3 C4 H4C 109.5 . . ?
H4A C4 H4C 109.5 . . ?
H4B C4 H4C 109.5 . . ?
C3 C5 C6 121.9(3) . . ?
C3 C5 H5 119.1 . . ?
C6 C5 H5 119.1 . . ?
C7 C6 C5 119.9(3) . . ?
C7 C6 H6 120.0 . . ?
C5 C6 H6 120.0 . . ?
C1 C7 C6 119.4(3) . . ?
C1 C7 N1 119.2(3) . . ?
C6 C7 N1 121.4(3) . . ?
N1 C8 C12 124.0(3) . . ?
N1 C8 C9 113.8(3) . . ?
C12 C8 C9 122.2(3) . . ?
O1 C9 O2 126.4(3) . . ?
O1 C9 C8 122.9(3) . . ?
O2 C9 C8 110.7(3) . . ?
C11' C10 O2 113.6(6) . . ?
O2 C10 C11 107.6(5) . . ?
O2 C10 H10A 110.2 . . ?
C11 C10 H10A 110.2 . . ?
O2 C10 H10B 110.2 . . ?
C11 C10 H10B 110.2 . . ?
H10A C10 H10B 108.5 . . ?
C11' C10 H10C 108.8 . . ?
O2 C10 H10C 108.8 . . ?
C11' C10 H10D 108.8 . . ?
O2 C10 H10D 108.8 . . ?
H10C C10 H10D 107.7 . . ?
C10 C11 H11A 109.5 . . ?
C10 C11 H11B 109.5 . . ?
H11A C11 H11B 109.5 . . ?
C10 C11 H11C 109.5 . . ?
H11A C11 H11C 109.5 . . ?
H11B C11 H11C 109.5 . . ?
C10 C11' H11D 109.5 . . ?
C10 C11' H11E 109.5 . . ?
H11D C11' H11E 109.5 . . ?
C10 C11' H11F 109.5 . . ?
H11D C11' H11F 109.5 . . ?
H11E C11' H11F 109.5 . . ?
C8 C12 C31 114.9(3) . . ?
C8 C12 C13 124.7(3) . . ?
C31 C12 C13 120.4(3) . . ?
O3 C13 O4 122.2(3) . . ?
O3 C13 C12 123.4(3) . . ?
O4 C13 C12 114.4(3) . . ?
O4 C14 C15 104.7(10) . . ?
O4 C14 H14A 110.8 . . ?
C15 C14 H14A 110.8 . . ?
O4 C14 H14B 110.8 . . ?
C15 C14 H14B 110.8 . . ?
H14A C14 H14B 108.9 . . ?
C14 C15 H15A 109.5 . . ?
C14 C15 H15B 109.5 . . ?
H15A C15 H15B 109.5 . . ?
C14 C15 H15C 109.5 . . ?
H15A C15 H15C 109.5 . . ?
H15B C15 H15C 109.5 . . ?
C15' C14' O4 109.6(19) . . ?
C15' C14' H14C 109.8 . . ?
O4 C14' H14C 109.8 . . ?
C15' C14' H14D 109.8 . . ?
O4 C14' H14D 109.8 . . ?
H14C C14' H14D 108.2 . . ?
C14' C15' H15D 109.5 . . ?
C14' C15' H15E 109.5 . . ?
H15D C15' H15E 109.5 . . ?
C14' C15' H15F 109.5 . . ?
H15D C15' H15F 109.5 . . ?
H15E C15' H15F 109.5 . . ?
C21 C16 C17 120.5(3) . . ?
C21 C16 H16 119.8 . . ?
C17 C16 H16 119.8 . . ?
C18 C17 C16 120.6(4) . . ?
C18 C17 H17 119.7 . . ?
C16 C17 H17 119.7 . . ?
C19 C18 C17 119.7(4) . . ?
C19 C18 H18 120.2 . . ?
C17 C18 H18 120.2 . . ?
C18 C19 C20 120.1(4) . . ?
C18 C19 H19 120.0 . . ?
C20 C19 H19 120.0 . . ?
C21 C20 C19 121.1(4) . . ?
C21 C20 H20 119.5 . . ?
C19 C20 H20 119.5 . . ?
C20 C21 C16 118.0(3) . . ?
C20 C21 C22 121.5(3) . . ?
C16 C21 C22 120.4(3) . . ?
N2 C22 C21 112.7(2) . . ?
N2 C22 H22A 109.1 . . ?
C21 C22 H22A 109.1 . . ?
N2 C22 H22B 109.1 . . ?
C21 C22 H22B 109.1 . . ?
H22A C22 H22B 107.8 . . ?
O5 C23 N2 126.4(3) . . ?
O5 C23 C24 125.5(3) . . ?
N2 C23 C24 108.0(2) . . ?
N1 C24 C32 109.6(2) . . ?
N1 C24 C25 114.0(2) . . ?
C32 C24 C25 112.1(2) . . ?
N1 C24 C23 109.8(2) . . ?
C32 C24 C23 109.9(2) . . ?
C25 C24 C23 101.2(2) . . ?
C26 C25 C30 121.0(3) . . ?
C26 C25 C24 129.6(3) . . ?
C30 C25 C24 109.2(2) . . ?
C25 C26 C27 117.8(3) . . ?
C25 C26 H26 121.1 . . ?
C27 C26 H26 121.1 . . ?
C28 C27 C26 120.2(3) . . ?
C28 C27 H27 119.9 . . ?
C26 C27 H27 119.9 . . ?
C29 C28 C27 122.2(3) . . ?
C29 C28 H28 118.9 . . ?
C27 C28 H28 118.9 . . ?
C30 C29 C28 117.1(3) . . ?
C30 C29 H29 121.5 . . ?
C28 C29 H29 121.5 . . ?
C29 C30 C25 121.8(3) . . ?
C29 C30 N2 128.3(3) . . ?
C25 C30 N2 110.0(2) . . ?
C32 C31 N3 109.5(3) . . ?
C32 C31 C12 123.9(3) . . ?
N3 C31 C12 126.6(3) . . ?
C31 C32 C33 108.0(3) . . ?
C31 C32 C24 122.8(3) . . ?
C33 C32 C24 129.2(3) . . ?
C34 C33 C38 119.1(3) . . ?
C34 C33 C32 135.2(3) . . ?
C38 C33 C32 105.7(3) . . ?
C35 C34 C33 118.8(3) . . ?
C35 C34 H34 120.6 . . ?
C33 C34 H34 120.6 . . ?
C34 C35 C36 121.5(4) . . ?
C34 C35 H35 119.3 . . ?
C36 C35 H35 119.3 . . ?
C37 C36 C35 121.8(3) . . ?
C37 C36 H36 119.1 . . ?
C35 C36 H36 119.1 . . ?
C36 C37 C38 117.2(4) . . ?
C36 C37 H37 121.4 . . ?
C38 C37 H37 121.4 . . ?
N3 C38 C37 130.0(3) . . ?
N3 C38 C33 108.2(3) . . ?
C37 C38 C33 121.7(3) . . ?
C8 N1 C7 119.8(2) . . ?
C8 N1 C24 124.2(2) . . ?
C7 N1 C24 115.8(2) . . ?
C23 N2 C30 111.3(2) . . ?
C23 N2 C22 125.0(3) . . ?
C30 N2 C22 123.6(2) . . ?
C31 N3 C38 108.6(3) . . ?
C31 N3 H3 125.7 . . ?
C38 N3 H3 125.7 . . ?
C9 O2 C10 114.6(3) . . ?
C13 O4 C14 114.2(6) . . ?
C13 O4 C14' 125.1(10) . . ?

loop_
_geom_bond_atom_site_label_1
_geom_bond_atom_site_label_2
_geom_bond_distance
_geom_bond_site_symmetry_2
_geom_bond_publ_flag
C1 C7 1.375(4) . ?
C1 C2 1.391(5) . ?
C1 H1 0.9300 . ?
C2 C3 1.372(5) . ?
C2 H2 0.9300 . ?
C3 C5 1.379(5) . ?
C3 C4 1.511(5) . ?
C4 H4A 0.9600 . ?
C4 H4B 0.9600 . ?
C4 H4C 0.9600 . ?
C5 C6 1.384(5) . ?
C5 H5 0.9300 . ?
C6 C7 1.375(4) . ?
C6 H6 0.9300 . ?
C7 N1 1.452(4) . ?
C8 N1 1.369(4) . ?
C8 C12 1.373(4) . ?
C8 C9 1.511(4) . ?
C9 O1 1.200(4) . ?
C9 O2 1.317(4) . ?
C10 C11' 1.376(10) . ?
C10 O2 1.464(5) . ?
C10 C11 1.465(11) . ?
C10 H10A 0.9700 . ?
C10 H10B 0.9700 . ?
C10 H10C 0.9700 . ?
C10 H10D 0.9700 . ?
C11 H11A 0.9600 . ?
C11 H11B 0.9600 . ?
C11 H11C 0.9600 . ?
C11' H11D 0.9600 . ?
C11' H11E 0.9600 . ?
C11' H11F 0.9600 . ?
C12 C31 1.437(4) . ?
C12 C13 1.457(4) . ?
C13 O3 1.218(4) . ?
C13 O4 1.331(4) . ?
C14 O4 1.428(18) . ?
C14 C15 1.498(17) . ?
C14 H14A 0.9700 . ?
C14 H14B 0.9700 . ?
C15 H15A 0.9600 . ?
C15 H15B 0.9600 . ?
C15 H15C 0.9600 . ?
C14' C15' 1.37(4) . ?
C14' O4 1.50(3) . ?
C14' H14C 0.9700 . ?
C14' H14D 0.9700 . ?
C15' H15D 0.9600 . ?
C15' H15E 0.9600 . ?
C15' H15F 0.9600 . ?
C16 C21 1.375(5) . ?
C16 C17 1.384(5) . ?
C16 H16 0.9300 . ?
C17 C18 1.357(5) . ?
C17 H17 0.9300 . ?
C18 C19 1.355(6) . ?
C18 H18 0.9300 . ?
C19 C20 1.385(5) . ?
C19 H19 0.9300 . ?
C20 C21 1.371(5) . ?
C20 H20 0.9300 . ?
C21 C22 1.512(4) . ?
C22 N2 1.454(4) . ?
C22 H22A 0.9700 . ?
C22 H22B 0.9700 . ?
C23 O5 1.215(3) . ?
C23 N2 1.362(4) . ?
C23 C24 1.567(4) . ?
C24 N1 1.487(4) . ?
C24 C32 1.495(4) . ?
C24 C25 1.518(4) . ?
C25 C26 1.377(4) . ?
C25 C30 1.386(4) . ?
C26 C27 1.397(4) . ?
C26 H26 0.9300 . ?
C27 C28 1.384(5) . ?
C27 H27 0.9300 . ?
C28 C29 1.378(4) . ?
C28 H28 0.9300 . ?
C29 C30 1.378(4) . ?
C29 H29 0.9300 . ?
C30 N2 1.414(4) . ?
C31 C32 1.360(4) . ?
C31 N3 1.380(4) . ?
C32 C33 1.441(4) . ?
C33 C34 1.401(5) . ?
C33 C38 1.413(4) . ?
C34 C35 1.370(5) . ?
C34 H34 0.9300 . ?
C35 C36 1.387(5) . ?
C35 H35 0.9300 . ?
C36 C37 1.377(6) . ?
C36 H36 0.9300 . ?
C37 C38 1.396(5) . ?
C37 H37 0.9300 . ?
C38 N3 1.383(4) . ?
N3 H3 0.8600 . ?

loop_
_geom_hbond_atom_site_label_D
_geom_hbond_atom_site_label_H
_geom_hbond_atom_site_label_A
_geom_hbond_distance_DH
_geom_hbond_distance_HA
_geom_hbond_distance_DA
_geom_hbond_angle_DHA
_geom_hbond_site_symmetry_A
N3 H3 O3 0.86 2.24 2.755(4) 118.6 .
